data_2219008
loop_
_publ_author_name
'Yao, Sumei'
'Liu, Jianhua'
'Han, Qiuxia'

_publ_section_title
;
 Hexa-\m~2~-acetato-triaqua-\m~3~-oxido-triiron(III) nitrate acetic
 acid solvate
;
_journal_coeditor_code HB2740
_journal_issue 8
_journal_name_full 'Acta Crystallographica Section E'
_journal_page_first m989
_journal_paper_doi 10.1107/S1600536808019806
_journal_volume 64
_journal_year 2008
_chemical_formula_iupac '[Fe3 (C2 H3 O2)6 O (H2 O)3] N O3 , C2 H4 O2'
_chemical_formula_moiety 'C14 H28 Fe3 N O21'
_chemical_formula_sum 'C14 H28 Fe3 N O21'
_chemical_formula_weight 713.92
_chemical_name_systematic
;Hexa-\m~2~-acetato-triaqua-\m~3~-oxido-triiron(III) nitrate acetic acid
 solvate
;
_space_group_IT_number 14
_symmetry_cell_setting monoclinic
_symmetry_space_group_name_Hall '-P 2ybc'
_symmetry_space_group_name_H-M 'P 1 21/c 1'
_atom_sites_solution_hydrogens geom
_atom_sites_solution_primary direct
_atom_sites_solution_secondary difmap
_audit_creation_method SHELXL97
_cell_angle_alpha 90.00
_cell_angle_beta 90.851(5)
_cell_angle_gamma 90.00
_cell_formula_units_Z 4
_cell_length_a 11.835(3)
_cell_length_b 14.755(4)
_cell_length_c 15.250(4)
_cell_measurement_reflns_used 2092
_cell_measurement_temperature 296(2)
_cell_measurement_theta_max 23.19
_cell_measurement_theta_min 2.21
_cell_volume 2662.7(12)
_computing_cell_refinement 'SAINT-Plus (Bruker, 2001)'
_computing_data_collection 'SMART (Bruker, 2001)'
_computing_data_reduction 'SAINT-Plus (Bruker, 2001)'
_computing_molecular_graphics 'PLATON (Spek, 2003)'
_computing_publication_material 'PLATON (Spek, 2003)'
_computing_structure_refinement 'SHELXL97 (Sheldrick, 2008)'
_computing_structure_solution 'SHELXS97 (Sheldrick, 2008)'
_diffrn_ambient_temperature 296(2)
_diffrn_measured_fraction_theta_full 0.998
_diffrn_measured_fraction_theta_max 0.998
_diffrn_measurement_device_type 'Bruker SMART CCD'
_diffrn_measurement_method \w
_diffrn_radiation_monochromator graphite
_diffrn_radiation_source 'fine-focus sealed tube'
_diffrn_radiation_type MoK\a
_diffrn_radiation_wavelength 0.71073
_diffrn_reflns_av_R_equivalents 0.0544
_diffrn_reflns_av_sigmaI/netI 0.0658
_diffrn_reflns_limit_h_max 11
_diffrn_reflns_limit_h_min -14
_diffrn_reflns_limit_k_max 17
_diffrn_reflns_limit_k_min -17
_diffrn_reflns_limit_l_max 17
_diffrn_reflns_limit_l_min -18
_diffrn_reflns_number 14072
_diffrn_reflns_theta_full 25.50
_diffrn_reflns_theta_max 25.50
_diffrn_reflns_theta_min 1.72
_exptl_absorpt_coefficient_mu 1.705
_exptl_absorpt_correction_T_max 0.848
_exptl_absorpt_correction_T_min 0.750
_exptl_absorpt_correction_type multi-scan
_exptl_absorpt_process_details '(SADABS; Sheldrick, 2001)'
_exptl_crystal_colour yellow
_exptl_crystal_density_diffrn 1.781
_exptl_crystal_density_method 'not measured'
_exptl_crystal_description block
_exptl_crystal_F_000 1460
_exptl_crystal_size_max 0.18
_exptl_crystal_size_mid 0.13
_exptl_crystal_size_min 0.10
_refine_diff_density_max 0.506
_refine_diff_density_min -0.406
_refine_ls_extinction_method none
_refine_ls_goodness_of_fit_ref 1.003
_refine_ls_hydrogen_treatment mixed
_refine_ls_matrix_type full
_refine_ls_number_parameters 378
_refine_ls_number_reflns 4953
_refine_ls_number_restraints 9
_refine_ls_restrained_S_all 1.003
_refine_ls_R_factor_all 0.0773
_refine_ls_R_factor_gt 0.0439
_refine_ls_shift/su_max 0.001
_refine_ls_shift/su_mean 0.000
_refine_ls_structure_factor_coef Fsqd
_refine_ls_weighting_details 'calc w = 1/[\s^2^(Fo^2^)+(0.048P)^2^] where P=(Fo^2^+2Fc^2^)/3'
_refine_ls_weighting_scheme calc
_refine_ls_wR_factor_gt 0.0948
_refine_ls_wR_factor_ref 0.1058
_reflns_number_gt 3355
_reflns_number_total 4953
_reflns_threshold_expression I>2\s(I)
_cod_data_source_file hb2740.cif
_cod_data_source_block I
_cod_original_cell_volume 2662.8(12)
_cod_original_sg_symbol_H-M 'P 21/c'
_cod_database_code 2219008
_cod_database_fobs_code 2219008

loop_
_symmetry_equiv_pos_as_xyz
'x, y, z'
'-x, y+1/2, -z+1/2'
'-x, -y, -z'
'x, -y-1/2, z-1/2'

loop_
_atom_site_type_symbol
_atom_site_label
_atom_site_fract_x
_atom_site_fract_y
_atom_site_fract_z
_atom_site_U_iso_or_equiv
_atom_site_adp_type
_atom_site_calc_flag
_atom_site_refinement_flags
_atom_site_occupancy
Fe Fe1 0.40305(4) 0.89656(3) 0.62790(3) 0.02692(12) Uani d . 1
Fe Fe2 0.17864(4) 0.76827(3) 0.59152(3) 0.02751(12) Uani d . 1
Fe Fe3 0.16879(4) 0.93399(3) 0.73634(3) 0.02779(13) Uani d . 1
O O1W 0.5730(2) 0.92274(16) 0.59831(17) 0.0390(7) Uani d D 1
O O2W 0.1067(2) 0.66185(17) 0.51505(18) 0.0536(8) Uani d D 1
O O3W 0.0853(2) 1.01043(16) 0.82684(16) 0.0414(7) Uani d D 1
O O1 0.4549(2) 0.76906(16) 0.61642(19) 0.0505(8) Uani d . 1
O O2 0.30533(19) 0.67883(15) 0.61664(16) 0.0373(6) Uani d . 1
O O3 0.3729(2) 0.90801(17) 0.49476(15) 0.0433(7) Uani d . 1
O O4 0.2469(2) 0.79746(15) 0.47350(15) 0.0375(6) Uani d . 1
O O5 0.0995(2) 0.71685(15) 0.69403(15) 0.0379(6) Uani d . 1
O O6 0.0942(2) 0.82725(15) 0.79378(16) 0.0461(7) Uani d . 1
O O7 0.0395(2) 0.84025(16) 0.55730(15) 0.0387(7) Uani d . 1
O O8 0.03183(19) 0.94965(16) 0.65798(16) 0.0406(7) Uani d . 1
O O9 0.2290(2) 1.05548(15) 0.69826(17) 0.0430(7) Uani d . 1
O O10 0.38902(19) 1.03126(16) 0.62901(17) 0.0456(7) Uani d . 1
O O11 0.2928(2) 0.92041(18) 0.82695(16) 0.0492(8) Uani d . 1
O O12 0.4514(2) 0.89345(18) 0.75438(16) 0.0481(7) Uani d . 1
O O13 0.25047(17) 0.86634(13) 0.65078(14) 0.0254(5) Uani d . 1
O O17 0.1754(3) 0.16154(19) 0.9058(2) 0.0782(11) Uani d . 1
O O18 0.2920(3) 0.26869(19) 0.9325(2) 0.0674(9) Uani d . 1
O O14 0.7459(2) 0.9001(2) 0.9425(2) 0.0738(10) Uani d . 1
H H14 0.7698 0.8798 0.9893 0.111 Uiso calc R 1
O O15 0.9248(2) 0.9381(2) 0.92925(19) 0.0637(9) Uani d . 1
C C1 0.4856(3) 0.6134(2) 0.6411(3) 0.0472(11) Uani d . 1
H H1A 0.4414 0.5590 0.6445 0.071 Uiso calc R 1
H H1B 0.5258 0.6224 0.6956 0.071 Uiso calc R 1
H H1C 0.5386 0.6080 0.5943 0.071 Uiso calc R 1
C C2 0.4094(3) 0.6923(2) 0.6240(2) 0.0302(8) Uani d . 1
C C3 0.3290(3) 0.8632(3) 0.3488(2) 0.0479(11) Uani d . 1
H H3A 0.3837 0.9093 0.3361 0.072 Uiso calc R 1
H H3B 0.2576 0.8792 0.3225 0.072 Uiso calc R 1
H H3C 0.3539 0.8063 0.3256 0.072 Uiso calc R 1
C C4 0.3164(3) 0.8553(2) 0.4464(2) 0.0305(9) Uani d . 1
C C5 0.0056(3) 0.6886(3) 0.8275(2) 0.0458(11) Uani d . 1
H H5A -0.0075 0.6307 0.8004 0.069 Uiso calc R 1
H H5B -0.0655 0.7167 0.8400 0.069 Uiso calc R 1
H H5C 0.0478 0.6803 0.8811 0.069 Uiso calc R 1
C C6 0.0711(3) 0.7479(2) 0.7666(2) 0.0317(9) Uani d . 1
C C7 -0.1126(3) 0.9443(3) 0.5496(3) 0.0476(11) Uani d . 1
H H7A -0.1380 0.9960 0.5820 0.071 Uiso calc R 1
H H7B -0.1696 0.8980 0.5504 0.071 Uiso calc R 1
H H7C -0.0987 0.9618 0.4901 0.071 Uiso calc R 1
C C8 -0.0058(3) 0.9087(2) 0.5905(2) 0.0317(9) Uani d . 1
C C9 0.3287(3) 1.1823(2) 0.6455(3) 0.0512(12) Uani d . 1
H H9A 0.3975 1.1935 0.6147 0.077 Uiso calc R 1
H H9B 0.3322 1.2118 0.7016 0.077 Uiso calc R 1
H H9C 0.2659 1.2056 0.6120 0.077 Uiso calc R 1
C C10 0.3142(3) 1.0824(2) 0.6584(2) 0.0303(9) Uani d . 1
C C11 0.4539(3) 0.8788(3) 0.9092(2) 0.0487(11) Uani d . 1
H H11A 0.4025 0.8865 0.9567 0.073 Uiso calc R 1
H H11B 0.5168 0.9193 0.9168 0.073 Uiso calc R 1
H H11C 0.4807 0.8174 0.9084 0.073 Uiso calc R 1
C C12 0.3942(3) 0.8995(2) 0.8241(2) 0.0324(9) Uani d . 1
O O16 0.1840(3) 0.2745(2) 0.8165(2) 0.0802(11) Uani d . 1
N N1 0.2187(3) 0.2358(2) 0.8830(2) 0.0534(10) Uani d . 1
C C13 0.7984(4) 0.9702(3) 0.8110(3) 0.0624(13) Uani d . 1
H H13A 0.7694 1.0306 0.8163 0.094 Uiso calc R 1
H H13B 0.7415 0.9318 0.7851 0.094 Uiso calc R 1
H H13C 0.8637 0.9707 0.7744 0.094 Uiso calc R 1
C C14 0.8301(3) 0.9353(3) 0.8986(3) 0.0470(11) Uani d . 1
H H3AW 0.0417(12) 0.9921(13) 0.8637(11) 0.083(16) Uiso d D 1
H H1AW 0.6123(14) 0.8779(8) 0.5921(16) 0.048(12) Uiso d D 1
H H3BW 0.1149(16) 1.0579(9) 0.8427(17) 0.085(16) Uiso d D 1
H H2AW 0.0434(9) 0.6407(19) 0.5202(14) 0.106(19) Uiso d D 1
H H2BW 0.122(2) 0.667(3) 0.4630(7) 0.16(3) Uiso d D 1
H H1BW 0.584(3) 0.9594(9) 0.5594(11) 0.079(16) Uiso d D 1

loop_
_atom_site_aniso_label
_atom_site_aniso_U_11
_atom_site_aniso_U_22
_atom_site_aniso_U_33
_atom_site_aniso_U_12
_atom_site_aniso_U_13
_atom_site_aniso_U_23
Fe1 0.0246(3) 0.0245(2) 0.0317(3) -0.0017(2) 0.0026(2) -0.0008(2)
Fe2 0.0289(3) 0.0224(2) 0.0313(3) -0.0028(2) 0.0011(2) 0.0004(2)
Fe3 0.0276(3) 0.0232(2) 0.0327(3) -0.0019(2) 0.0055(2) -0.0002(2)
O1W 0.0293(13) 0.0336(13) 0.0542(16) 0.0006(11) 0.0079(12) 0.0048(12)
O2W 0.0598(18) 0.0415(16) 0.0590(19) -0.0159(14) -0.0129(15) -0.0030(14)
O3W 0.0436(15) 0.0338(14) 0.0472(15) -0.0071(12) 0.0163(13) -0.0110(12)
O1 0.0332(14) 0.0288(13) 0.090(2) 0.0000(12) 0.0072(14) -0.0050(14)
O2 0.0375(14) 0.0235(12) 0.0506(15) 0.0018(11) -0.0025(12) -0.0014(11)
O3 0.0430(15) 0.0563(16) 0.0306(13) -0.0180(13) 0.0012(12) 0.0004(12)
O4 0.0425(14) 0.0368(13) 0.0333(13) -0.0113(12) 0.0046(11) -0.0004(11)
O5 0.0445(15) 0.0337(13) 0.0356(14) -0.0096(12) 0.0077(12) 0.0040(11)
O6 0.0565(16) 0.0293(14) 0.0530(16) -0.0106(12) 0.0223(13) 0.0000(12)
O7 0.0382(14) 0.0376(14) 0.0399(14) 0.0067(12) -0.0069(12) -0.0032(12)
O8 0.0323(14) 0.0413(14) 0.0482(16) 0.0094(12) -0.0028(12) -0.0082(12)
O9 0.0410(15) 0.0247(13) 0.0638(17) -0.0030(11) 0.0204(13) 0.0019(12)
O10 0.0341(14) 0.0250(13) 0.0784(19) -0.0050(11) 0.0198(14) -0.0003(13)
O11 0.0411(15) 0.0685(18) 0.0376(15) 0.0119(14) -0.0061(13) -0.0085(13)
O12 0.0355(14) 0.0763(19) 0.0324(14) -0.0086(14) -0.0018(12) 0.0012(14)
O13 0.0236(12) 0.0226(11) 0.0303(12) -0.0007(9) 0.0018(10) -0.0004(10)
O17 0.116(3) 0.0492(18) 0.069(2) -0.0405(18) -0.019(2) 0.0065(16)
O18 0.0604(19) 0.0547(18) 0.087(2) -0.0155(16) -0.0065(18) 0.0070(17)
O14 0.0485(18) 0.096(2) 0.076(2) -0.0236(18) -0.0037(16) 0.0325(19)
O15 0.0425(17) 0.089(2) 0.0599(19) -0.0098(16) 0.0070(15) 0.0113(17)
C1 0.050(2) 0.038(2) 0.053(2) 0.0169(19) 0.000(2) 0.0056(19)
C2 0.034(2) 0.0310(18) 0.0254(18) 0.0068(17) 0.0036(15) -0.0009(15)
C3 0.053(2) 0.060(3) 0.031(2) -0.006(2) 0.0001(19) 0.0040(19)
C4 0.0294(19) 0.0318(19) 0.0305(19) 0.0023(16) 0.0027(16) 0.0025(16)
C5 0.047(2) 0.047(2) 0.043(2) -0.017(2) 0.0054(19) 0.0111(19)
C6 0.0297(19) 0.0257(19) 0.040(2) -0.0044(15) -0.0030(16) 0.0085(15)
C7 0.039(2) 0.049(2) 0.054(3) 0.0014(19) -0.008(2) 0.010(2)
C8 0.0255(18) 0.035(2) 0.035(2) -0.0030(16) 0.0037(16) 0.0117(17)
C9 0.046(2) 0.032(2) 0.076(3) -0.0016(19) 0.013(2) 0.010(2)
C10 0.0274(19) 0.0260(18) 0.038(2) -0.0042(15) 0.0007(16) 0.0009(15)
C11 0.054(3) 0.050(2) 0.041(2) -0.005(2) -0.008(2) 0.0116(19)
C12 0.040(2) 0.0230(17) 0.034(2) -0.0067(16) -0.0057(17) 0.0055(16)
O16 0.120(3) 0.070(2) 0.0502(19) -0.002(2) 0.002(2) 0.0049(17)
N1 0.063(2) 0.045(2) 0.053(2) -0.0038(19) 0.0088(19) -0.0055(18)
C13 0.063(3) 0.066(3) 0.058(3) 0.007(3) -0.001(2) 0.006(2)
C14 0.039(2) 0.042(2) 0.061(3) 0.0000(19) 0.005(2) 0.001(2)

loop_
_atom_type_symbol
_atom_type_description
_atom_type_scat_dispersion_real
_atom_type_scat_dispersion_imag
_atom_type_scat_source
C C 0.0033 0.0016 'International Tables Vol C Tables 4.2.6.8 and 6.1.1.4'
H H 0.0000 0.0000 'International Tables Vol C Tables 4.2.6.8 and 6.1.1.4'
O O 0.0106 0.0060 'International Tables Vol C Tables 4.2.6.8 and 6.1.1.4'
Fe Fe 0.3463 0.8444 'International Tables Vol C Tables 4.2.6.8 and 6.1.1.4'
N N 0.0061 0.0033 'International Tables Vol C Tables 4.2.6.8 and 6.1.1.4'

loop_
_geom_angle_atom_site_label_1
_geom_angle_atom_site_label_2
_geom_angle_atom_site_label_3
_geom_angle
O13 Fe1 O1 95.13(10)
O13 Fe1 O10 98.80(9)
O1 Fe1 O10 165.92(10)
O13 Fe1 O12 94.40(10)
O1 Fe1 O12 88.79(12)
O10 Fe1 O12 92.13(11)
O13 Fe1 O3 92.81(9)
O1 Fe1 O3 92.29(11)
O10 Fe1 O3 85.04(11)
O12 Fe1 O3 172.58(10)
O13 Fe1 O1W 176.56(9)
O1 Fe1 O1W 81.82(10)
O10 Fe1 O1W 84.19(9)
O12 Fe1 O1W 87.14(10)
O3 Fe1 O1W 85.75(10)
O13 Fe2 O5 97.45(9)
O13 Fe2 O7 94.56(9)
O5 Fe2 O7 90.68(10)
O13 Fe2 O2 94.67(9)
O5 Fe2 O2 87.64(10)
O7 Fe2 O2 170.76(10)
O13 Fe2 O4 94.54(9)
O5 Fe2 O4 167.95(10)
O7 Fe2 O4 89.59(10)
O2 Fe2 O4 90.17(10)
O13 Fe2 O2W 174.84(10)
O5 Fe2 O2W 87.69(11)
O7 Fe2 O2W 85.90(10)
O2 Fe2 O2W 84.95(10)
O4 Fe2 O2W 80.32(10)
O13 Fe3 O11 92.62(10)
O13 Fe3 O6 96.76(9)
O11 Fe3 O6 86.74(11)
O13 Fe3 O8 93.76(10)
O11 Fe3 O8 173.00(10)
O6 Fe3 O8 89.64(11)
O13 Fe3 O9 94.77(9)
O11 Fe3 O9 91.68(11)
O6 Fe3 O9 168.42(10)
O8 Fe3 O9 90.67(10)
O13 Fe3 O3W 177.83(10)
O11 Fe3 O3W 86.91(10)
O6 Fe3 O3W 85.33(10)
O8 Fe3 O3W 86.82(10)
O9 Fe3 O3W 83.13(10)
Fe1 O1W H1AW 115.2(13)
Fe1 O1W H1BW 116(2)
H1AW O1W H1BW 111.0(16)
Fe2 O2W H2AW 126.2(19)
Fe2 O2W H2BW 112(3)
H2AW O2W H2BW 109.8(15)
Fe3 O3W H3AW 126.8(15)
Fe3 O3W H3BW 117.5(16)
H3AW O3W H3BW 110.7(16)
C2 O1 Fe1 135.3(2)
C2 O2 Fe2 129.6(2)
C4 O3 Fe1 127.6(2)
C4 O4 Fe2 134.9(2)
C6 O5 Fe2 134.0(2)
C6 O6 Fe3 132.3(2)
C8 O7 Fe2 132.1(2)
C8 O8 Fe3 134.2(2)
C10 O9 Fe3 135.5(2)
C10 O10 Fe1 131.6(2)
C12 O11 Fe3 134.2(2)
C12 O12 Fe1 130.9(2)
Fe1 O13 Fe2 120.78(11)
Fe1 O13 Fe3 119.60(11)
Fe2 O13 Fe3 119.60(11)
C14 O14 H14 109.5
C2 C1 H1A 109.5
C2 C1 H1B 109.5
H1A C1 H1B 109.5
C2 C1 H1C 109.5
H1A C1 H1C 109.5
H1B C1 H1C 109.5
O2 C2 O1 123.8(3)
O2 C2 C1 118.9(3)
O1 C2 C1 117.4(3)
C4 C3 H3A 109.5
C4 C3 H3B 109.5
H3A C3 H3B 109.5
C4 C3 H3C 109.5
H3A C3 H3C 109.5
H3B C3 H3C 109.5
O3 C4 O4 124.8(3)
O3 C4 C3 118.2(3)
O4 C4 C3 117.0(3)
C6 C5 H5A 109.5
C6 C5 H5B 109.5
H5A C5 H5B 109.5
C6 C5 H5C 109.5
H5A C5 H5C 109.5
H5B C5 H5C 109.5
O5 C6 O6 124.6(3)
O5 C6 C5 118.9(3)
O6 C6 C5 116.5(3)
C8 C7 H7A 109.5
C8 C7 H7B 109.5
H7A C7 H7B 109.5
C8 C7 H7C 109.5
H7A C7 H7C 109.5
H7B C7 H7C 109.5
O7 C8 O8 124.4(3)
O7 C8 C7 118.5(3)
O8 C8 C7 117.1(3)
C10 C9 H9A 109.5
C10 C9 H9B 109.5
H9A C9 H9B 109.5
C10 C9 H9C 109.5
H9A C9 H9C 109.5
H9B C9 H9C 109.5
O9 C10 O10 124.3(3)
O9 C10 C9 118.1(3)
O10 C10 C9 117.6(3)
C12 C11 H11A 109.5
C12 C11 H11B 109.5
H11A C11 H11B 109.5
C12 C11 H11C 109.5
H11A C11 H11C 109.5
H11B C11 H11C 109.5
O11 C12 O12 125.1(3)
O11 C12 C11 117.6(3)
O12 C12 C11 117.3(3)
O16 N1 O18 122.8(4)
O16 N1 O17 119.9(4)
O18 N1 O17 117.2(4)
C14 C13 H13A 109.5
C14 C13 H13B 109.5
H13A C13 H13B 109.5
C14 C13 H13C 109.5
H13A C13 H13C 109.5
H13B C13 H13C 109.5
O15 C14 O14 121.4(4)
O15 C14 C13 124.1(4)
O14 C14 C13 114.5(4)

loop_
_geom_bond_atom_site_label_1
_geom_bond_atom_site_label_2
_geom_bond_distance
_geom_bond_publ_flag
Fe1 O13 1.897(2) y
Fe1 O1 1.987(2) y
Fe1 O10 1.995(2) y
Fe1 O12 2.005(3) y
Fe1 O3 2.063(2) y
Fe1 O1W 2.104(2) y
Fe2 O13 1.900(2) y
Fe2 O5 1.985(2) y
Fe2 O7 2.021(2) y
Fe2 O2 2.030(2) y
Fe2 O4 2.030(2) y
Fe2 O2W 2.126(3) y
Fe3 O13 1.916(2) y
Fe3 O11 2.011(3) y
Fe3 O6 2.013(2) y
Fe3 O8 2.013(2) y
Fe3 O9 2.017(2) y
Fe3 O3W 2.048(2) y
O1W H1AW 0.815(9) ?
O1W H1BW 0.814(9) ?
O2W H2AW 0.816(9) ?
O2W H2BW 0.819(9) ?
O3W H3AW 0.816(9) ?
O3W H3BW 0.818(9) ?
O1 C2 1.260(4) ?
O2 C2 1.251(4) ?
O3 C4 1.258(4) ?
O4 C4 1.260(4) ?
O5 C6 1.249(4) ?
O6 C6 1.270(4) ?
O7 C8 1.254(4) ?
O8 C8 1.268(4) ?
O9 C10 1.251(4) ?
O10 C10 1.251(4) ?
O11 C12 1.241(4) ?
O12 C12 1.272(4) ?
O17 N1 1.260(4) ?
O18 N1 1.240(4) ?
O14 C14 1.316(4) ?
O14 H14 0.8200 ?
O15 C14 1.209(5) ?
C1 C2 1.494(5) ?
C1 H1A 0.9600 ?
C1 H1B 0.9600 ?
C1 H1C 0.9600 ?
C3 C4 1.501(5) ?
C3 H3A 0.9600 ?
C3 H3B 0.9600 ?
C3 H3C 0.9600 ?
C5 C6 1.500(5) ?
C5 H5A 0.9600 ?
C5 H5B 0.9600 ?
C5 H5C 0.9600 ?
C7 C8 1.497(5) ?
C7 H7A 0.9600 ?
C7 H7B 0.9600 ?
C7 H7C 0.9600 ?
C9 C10 1.497(5) ?
C9 H9A 0.9600 ?
C9 H9B 0.9600 ?
C9 H9C 0.9600 ?
C11 C12 1.499(5) ?
C11 H11A 0.9600 ?
C11 H11B 0.9600 ?
C11 H11C 0.9600 ?
O16 N1 1.229(5) ?
C13 C14 1.475(6) ?
C13 H13A 0.9600 ?
C13 H13B 0.9600 ?
C13 H13C 0.9600 ?

loop_
_geom_hbond_atom_site_label_D
_geom_hbond_atom_site_label_H
_geom_hbond_atom_site_label_A
_geom_hbond_site_symmetry_A
_geom_hbond_distance_DH
_geom_hbond_distance_HA
_geom_hbond_distance_DA
_geom_hbond_angle_DHA
O14 H14 O17 3_667 0.82 1.82 2.642(4) 178
O3W H3AW O15 1_455 0.816(9) 1.894(9) 2.697(4) 168(2)
O1W H1AW O18 2_656 0.815(9) 2.008(10) 2.821(4) 176(2)
O3W H3BW O17 1_565 0.818(9) 1.938(13) 2.742(4) 167(3)
O2W H2AW O15 4_475 0.816(9) 2.28(2) 2.904(4) 134(2)
O1W H1BW O3 3_676 0.814(9) 2.188(12) 2.948(3) 155(2)
